data_7130811
loop_
_publ_author_name
'Thongpaen, Jompol'
'Manguin, Romane'
'Kittikool, Tanakorn'
'Camy, Aur\`ele'
'Roisnel, Thierry'
'Dorcet, Vincent'
'Yotphan, Sirilata'
'Canac, Yves'
'Mauduit, Marc'
'Basl\'e, Olivier'

_publ_section_title
;
 Ruthenium-NHC complex-catalyzed P(III)-directed C-H borylation of
 arylphosphines.
;
_journal_issue 86
_journal_name_full 'Chemical communications (Cambridge, England)'
_journal_page_first 12082
_journal_page_last 12085
_journal_paper_doi 10.1039/d2cc03909e
_journal_volume 58
_journal_year 2022
_chemical_absolute_configuration ad
_chemical_compound_source 'synthesis as described'
_chemical_formula_moiety 'C24 H29 Cl N2 O2 Ru'
_chemical_formula_sum 'C24 H29 Cl N2 O2 Ru'
_chemical_formula_weight 514.01
_space_group_crystal_system monoclinic
_space_group_IT_number 4
_space_group_name_Hall 'P 2yb'
_space_group_name_H-M_alt 'P 1 21 1'
_atom_sites_solution_hydrogens geom
_atom_sites_solution_primary dual
_atom_sites_solution_secondary difmap
_audit_update_record
;
2022-07-11 deposited with the CCDC.	2022-09-29 downloaded from the CCDC.
;
_cell_angle_alpha 90
_cell_angle_beta 102.016(5)
_cell_angle_gamma 90
_cell_formula_units_Z 4
_cell_length_a 10.1024(18)
_cell_length_b 21.259(4)
_cell_length_c 10.8649(19)
_cell_measurement_reflns_used 6662
_cell_measurement_temperature 150(2)
_cell_measurement_theta_max 24.18
_cell_measurement_theta_min 2.27
_cell_measurement_wavelength 0.71073
_cell_volume 2282.3(7)
_computing_cell_refinement 'APEX3 (Bruker, 2015)'
_computing_data_collection 'Bruker APEX3 (Bruker, 2015)'
_computing_data_reduction 'SAINT (Bruker, 2014)'
_computing_molecular_graphics
;
   'SXGRAPH (L. Farrugia, 1999), Mercury (CSD, 2020)'
;
_computing_publication_material 'CRYSCALC (T. Roisnel, local program, 2021)'
_computing_structure_refinement 'SHELXL-2018_3 (Sheldrick, 2018)'
_computing_structure_solution 'SHELXT (Sheldrick, 2015)'
_diffrn_ambient_temperature 150(2)
_diffrn_detector '(CMOS) PHOTON 100'
_diffrn_measured_fraction_theta_full 0.997
_diffrn_measured_fraction_theta_max 0.997
_diffrn_measurement_device_type 'D8 VENTURE Bruker AXS'
_diffrn_measurement_method 'rotation images'
_diffrn_orient_matrix_UB_11 0.0572793
_diffrn_orient_matrix_UB_12 -0.0376858
_diffrn_orient_matrix_UB_13 0.0289857
_diffrn_orient_matrix_UB_21 -0.0525800
_diffrn_orient_matrix_UB_22 -0.0249194
_diffrn_orient_matrix_UB_23 -0.0718810
_diffrn_orient_matrix_UB_31 0.0647808
_diffrn_orient_matrix_UB_32 0.0130958
_diffrn_orient_matrix_UB_33 -0.0533667
_diffrn_radiation_monochromator 'multilayer monochromator'
_diffrn_radiation_probe x-ray
_diffrn_radiation_source 'Incoatec microfocus sealed tube'
_diffrn_radiation_type MoK\a
_diffrn_radiation_wavelength 0.71073
_diffrn_reflns_av_R_equivalents 0.1374
_diffrn_reflns_av_unetI/netI 0.1152
_diffrn_reflns_limit_h_max 12
_diffrn_reflns_limit_h_min -13
_diffrn_reflns_limit_k_max 27
_diffrn_reflns_limit_k_min -27
_diffrn_reflns_limit_l_max 14
_diffrn_reflns_limit_l_min -14
_diffrn_reflns_number 43748
_diffrn_reflns_theta_full 25.242
_diffrn_reflns_theta_max 27.484
_diffrn_reflns_theta_min 3.094
_diffrn_source_current 1.0
_diffrn_source_power 50.0
_diffrn_source_voltage 50.0
_exptl_absorpt_coefficient_mu 0.827
_exptl_absorpt_correction_T_max 0.975
_exptl_absorpt_correction_T_min 0.836
_exptl_absorpt_correction_type multi-scan
_exptl_absorpt_process_details
;
  [Sheldrick, G.M. (2014). SADABS Bruker AXS Inc., Madison, Wisconsin, USA]
;
_exptl_crystal_colour orange
_exptl_crystal_density_diffrn 1.496
_exptl_crystal_description prism
_exptl_crystal_F_000 1056
_exptl_crystal_size_max 0.140
_exptl_crystal_size_mid 0.070
_exptl_crystal_size_min 0.030
_refine_diff_density_max 1.241
_refine_diff_density_min -2.127
_refine_diff_density_rms 0.157
_refine_ls_abs_structure_details
;
Refined as an inversion twin.
;
_refine_ls_abs_structure_Flack 0.04(9)
_refine_ls_extinction_method none
_refine_ls_goodness_of_fit_ref 1.139
_refine_ls_hydrogen_treatment constr
_refine_ls_matrix_type full
_refine_ls_number_parameters 445
_refine_ls_number_reflns 10425
_refine_ls_number_restraints 16
_refine_ls_restrained_S_all 1.138
_refine_ls_R_factor_all 0.1203
_refine_ls_R_factor_gt 0.0787
_refine_ls_shift/su_max 0.002
_refine_ls_shift/su_mean 0.000
_refine_ls_structure_factor_coef Fsqd
_refine_ls_weighting_details 'w=1/[\s^2^(Fo^2^)+(0.0233P)^2^+16.3811P] where P=(Fo^2^+2Fc^2^)/3'
_refine_ls_weighting_scheme calc
_refine_ls_wR_factor_gt 0.1451
_refine_ls_wR_factor_ref 0.1575
_reflns_Friedel_coverage 0.945
_reflns_Friedel_fraction_full 0.997
_reflns_Friedel_fraction_max 0.995
_reflns_number_gt 7677
_reflns_number_total 10425
_reflns_threshold_expression >2sigma(I)
_cod_data_source_file d2cc03909e2.cif
_cod_data_source_block JT240Z
_cod_depositor_comments 'Adding full bibliography for 7130810--7130811.cif.'
_cod_original_sg_symbol_H-M 'P 21'
_cod_database_code 7130811

loop_
_space_group_symop_operation_xyz
'x, y, z'
'-x, y+1/2, -z'

loop_
_atom_site_label
_atom_site_type_symbol
_atom_site_fract_x
_atom_site_fract_y
_atom_site_fract_z
_atom_site_U_iso_or_equiv
_atom_site_adp_type
_atom_site_occupancy
_atom_site_site_symmetry_order
_atom_site_calc_flag
_atom_site_refinement_flags_posn
_atom_site_refinement_flags_adp
_atom_site_refinement_flags_occupancy
_atom_site_disorder_assembly
_atom_site_disorder_group
Ru1 Ru 0.82850(10) 0.62695(5) 0.86538(9) 0.0202(2) Uani 1 1 d . . . . .
Cl1 Cl 0.6255(3) 0.67531(16) 0.7518(3) 0.0252(8) Uani 1 1 d . . . . .
N1 N 0.6017(11) 0.5506(5) 0.9578(10) 0.020(3) Uani 1 1 d . . . . .
N2 N 0.6986(13) 0.5002(6) 0.8297(11) 0.027(3) Uani 1 1 d . . . . .
O1 O 0.8248(10) 0.5831(4) 0.6901(8) 0.025(2) Uani 1 1 d . . . . .
O2 O 0.8305(10) 0.5038(5) 0.5610(9) 0.026(2) Uani 1 1 d . . . . .
C1 C 0.932(2) 0.6315(12) 1.0594(13) 0.020(2) Uani 0.494(16) 1 d DG . P A 1
H1 H 0.915661 0.608881 1.130276 0.024 Uiso 0.494(16) 1 calc R U P A 1
C2 C 0.8683(17) 0.6890(12) 1.0274(19) 0.020(2) Uani 0.494(16) 1 d DG . P A 1
H2 H 0.808841 0.705642 1.076392 0.024 Uiso 0.494(16) 1 calc R U P A 1
C3 C 0.8918(19) 0.7221(7) 0.924(2) 0.020(2) Uani 0.494(16) 1 d DG . P A 1
H3 H 0.848465 0.761367 0.901860 0.024 Uiso 0.494(16) 1 calc R U P A 1
C4 C 0.979(2) 0.6977(10) 0.8521(14) 0.020(2) Uani 0.494(16) 1 d DG . P A 1
H4 H 0.994909 0.720332 0.781210 0.024 Uiso 0.494(16) 1 calc R U P A 1
C5 C 1.0423(17) 0.6402(11) 0.8841(18) 0.020(2) Uani 0.494(16) 1 d DG . P A 1
H5 H 1.101731 0.623571 0.835092 0.024 Uiso 0.494(16) 1 calc R U P A 1
C6 C 1.019(2) 0.6071(6) 0.988(2) 0.020(2) Uani 0.494(16) 1 d DG . P A 1
H6 H 1.062109 0.567845 1.009624 0.024 Uiso 0.494(16) 1 calc R U P A 1
C1B C 0.891(2) 0.6605(12) 1.0567(15) 0.020(2) Uani 0.506(16) 1 d DG . P A 2
H1B H 0.841066 0.659656 1.121790 0.024 Uiso 0.506(16) 1 calc R U P A 2
C2B C 0.8835(17) 0.7127(8) 0.979(2) 0.020(2) Uani 0.506(16) 1 d DG . P A 2
H2B H 0.828634 0.747585 0.990317 0.024 Uiso 0.506(16) 1 calc R U P A 2
C3B C 0.956(2) 0.7139(7) 0.8834(18) 0.020(2) Uani 0.506(16) 1 d DG . P A 2
H3B H 0.951442 0.749646 0.829986 0.024 Uiso 0.506(16) 1 calc R U P A 2
C4B C 1.0368(18) 0.6629(11) 0.8662(15) 0.020(2) Uani 0.506(16) 1 d DG . P A 2
H4B H 1.086684 0.663779 0.801124 0.024 Uiso 0.506(16) 1 calc R U P A 2
C5B C 1.0442(18) 0.6107(7) 0.944(2) 0.020(2) Uani 0.506(16) 1 d DG . P A 2
H5B H 1.099117 0.575851 0.932595 0.024 Uiso 0.506(16) 1 calc R U P A 2
C6B C 0.971(2) 0.6095(8) 1.0396(18) 0.020(2) Uani 0.506(16) 1 d DG . P A 2
H6B H 0.976310 0.573788 1.092928 0.024 Uiso 0.506(16) 1 calc R U P A 2
C11 C 0.7056(15) 0.5547(6) 0.8955(13) 0.020(3) Uani 1 1 d . . . . .
C12 C 0.5278(15) 0.4968(7) 0.9260(13) 0.025(3) Uani 1 1 d . . . . .
H12 H 0.449791 0.483888 0.955248 0.030 Uiso 1 1 calc R U . . .
C13 C 0.5894(17) 0.4656(7) 0.8438(14) 0.033(4) Uani 1 1 d . . . . .
H13 H 0.561202 0.426692 0.803662 0.039 Uiso 1 1 calc R U . . .
C14 C 0.5925(10) 0.5842(4) 1.0698(7) 0.024(3) Uani 1 1 d G . . . .
C15 C 0.6786(9) 0.5670(4) 1.1819(9) 0.028(4) Uani 1 1 d G . . . .
C16 C 0.6713(10) 0.5979(5) 1.2930(7) 0.033(4) Uani 1 1 d G . . . .
H16 H 0.730140 0.586159 1.369604 0.040 Uiso 1 1 calc R U . . .
C17 C 0.5779(11) 0.6460(4) 1.2921(6) 0.036(4) Uani 1 1 d G . . . .
C18 C 0.4918(9) 0.6633(4) 1.1800(8) 0.026(3) Uani 1 1 d G . . . .
H18 H 0.428010 0.696130 1.179378 0.032 Uiso 1 1 calc R U . . .
C19 C 0.4991(8) 0.6324(5) 1.0689(6) 0.026(3) Uani 1 1 d G . . . .
C20 C 0.7624(16) 0.5066(9) 1.1903(16) 0.040(4) Uani 1 1 d . . . . .
H20A H 0.827931 0.505678 1.270639 0.060 Uiso 1 1 calc R U . . .
H20B H 0.810658 0.505447 1.120842 0.060 Uiso 1 1 calc R U . . .
H20C H 0.702298 0.470098 1.184720 0.060 Uiso 1 1 calc R U . . .
C21 C 0.5720(19) 0.6771(8) 1.4132(15) 0.045(4) Uani 1 1 d . . . . .
H21A H 0.486225 0.666604 1.437015 0.068 Uiso 1 1 calc R U . . .
H21B H 0.578309 0.722791 1.403889 0.068 Uiso 1 1 calc R U . . .
H21C H 0.647519 0.662422 1.478776 0.068 Uiso 1 1 calc R U . . .
C22 C 0.3988(17) 0.6492(8) 0.9470(14) 0.040(4) Uani 1 1 d . . . . .
H22A H 0.448718 0.659511 0.881358 0.060 Uiso 1 1 calc R U . . .
H22B H 0.344746 0.685641 0.961930 0.060 Uiso 1 1 calc R U . . .
H22C H 0.338927 0.613373 0.919904 0.060 Uiso 1 1 calc R U . . .
C23 C 0.817(2) 0.4793(7) 0.7747(18) 0.054(6) Uani 1 1 d . . . . .
H23 H 0.899368 0.488841 0.840322 0.064 Uiso 1 1 calc R U . . .
C24 C 0.8212(13) 0.5252(7) 0.6633(13) 0.023(3) Uani 1 1 d . . . . .
C25 C 0.8213(19) 0.4128(8) 0.7514(19) 0.054(5) Uani 1 1 d . . . . .
H25A H 0.895256 0.404226 0.706549 0.065 Uiso 1 1 calc R U . . .
H25B H 0.735219 0.399907 0.695427 0.065 Uiso 1 1 calc R U . . .
C26 C 0.8442(18) 0.3715(10) 0.8744(16) 0.052(6) Uani 1 1 d . . . . .
H26 H 0.773558 0.383321 0.922369 0.062 Uiso 1 1 calc R U . . .
C27 C 0.819(2) 0.3063(13) 0.832(2) 0.081(8) Uani 1 1 d . . . . .
H27A H 0.878488 0.295599 0.774034 0.121 Uiso 1 1 calc R U . . .
H27B H 0.724431 0.301781 0.788023 0.121 Uiso 1 1 calc R U . . .
H27C H 0.837650 0.278026 0.904454 0.121 Uiso 1 1 calc R U . . .
C28 C 0.9830(19) 0.3756(12) 0.965(2) 0.092(9) Uani 1 1 d . . . . .
H28A H 1.002789 0.335682 1.009775 0.138 Uiso 1 1 calc R U . . .
H28B H 0.981616 0.409631 1.025401 0.138 Uiso 1 1 calc R U . . .
H28C H 1.052968 0.384267 0.916649 0.138 Uiso 1 1 calc R U . . .
Ru2 Ru 0.20205(11) 0.38171(5) 0.52825(10) 0.0228(3) Uani 1 1 d . . . . .
Cl31 Cl 0.3990(4) 0.34082(17) 0.6673(3) 0.0332(9) Uani 1 1 d . . . . .
N31 N 0.4299(11) 0.4558(5) 0.4380(11) 0.022(3) Uani 1 1 d . . . . .
N32 N 0.3546(11) 0.5042(5) 0.5828(10) 0.020(2) Uani 1 1 d . . . . .
O31 O 0.1777(11) 0.4268(5) 0.6914(9) 0.0296(18) Uani 1 1 d . . . . .
O32 O 0.1859(11) 0.4992(5) 0.8388(9) 0.0296(18) Uani 1 1 d . . . . .
C31 C 0.0544(10) 0.3942(4) 0.3571(8) 0.0342(15) Uani 1 1 d G . . . .
H31 H 0.034319 0.431058 0.307293 0.041 Uiso 1 1 calc R U . . .
C32 C -0.0135(8) 0.3822(4) 0.4535(9) 0.0342(15) Uani 1 1 d G . . . .
H32 H -0.080043 0.410888 0.469574 0.041 Uiso 1 1 calc R U . . .
C33 C 0.0159(9) 0.3283(5) 0.5264(8) 0.0342(15) Uani 1 1 d G . . . .
H33 H -0.030503 0.320108 0.592322 0.041 Uiso 1 1 calc R U . . .
C34 C 0.1133(10) 0.2864(4) 0.5030(8) 0.0342(15) Uani 1 1 d G . . . .
H34 H 0.133399 0.249498 0.552790 0.041 Uiso 1 1 calc R U . . .
C35 C 0.1812(9) 0.2983(4) 0.4066(9) 0.0342(15) Uani 1 1 d G . . . .
H35 H 0.247762 0.269667 0.390510 0.041 Uiso 1 1 calc R U . . .
C36 C 0.1518(9) 0.3523(4) 0.3336(8) 0.0342(15) Uani 1 1 d G . . . .
H36 H 0.198224 0.360446 0.267760 0.041 Uiso 1 1 calc R U . . .
C41 C 0.3318(15) 0.4544(7) 0.5038(13) 0.022(3) Uani 1 1 d . . . . .
C42 C 0.5156(15) 0.5066(7) 0.4771(13) 0.027(3) Uani 1 1 d . . . . .
H42 H 0.593710 0.517724 0.446176 0.033 Uiso 1 1 calc R U . . .
C43 C 0.4677(14) 0.5363(7) 0.5650(13) 0.024(3) Uani 1 1 d . . . . .
H43 H 0.504569 0.573147 0.608323 0.029 Uiso 1 1 calc R U . . .
C44 C 0.4370(10) 0.4214(4) 0.3271(6) 0.021(3) Uani 1 1 d G . . . .
C45 C 0.3567(9) 0.4406(4) 0.2135(8) 0.029(4) Uani 1 1 d G . . . .
C46 C 0.3545(10) 0.4056(5) 0.1050(6) 0.033(4) Uani 1 1 d G . . . .
H46 H 0.299573 0.418754 0.027295 0.039 Uiso 1 1 calc R U . . .
C47 C 0.4326(12) 0.3515(5) 0.1100(7) 0.043(5) Uani 1 1 d G . . . .
C48 C 0.5129(11) 0.3323(4) 0.2237(9) 0.037(4) Uani 1 1 d G . . . .
H48 H 0.566312 0.295314 0.227157 0.044 Uiso 1 1 calc R U . . .
C49 C 0.5151(10) 0.3672(4) 0.3322(7) 0.035(4) Uani 1 1 d G . . . .
C50 C 0.2777(18) 0.5003(9) 0.2050(15) 0.043(4) Uani 1 1 d . . . . .
H50A H 0.339952 0.536182 0.216086 0.064 Uiso 1 1 calc R U . . .
H50B H 0.224659 0.500969 0.270933 0.064 Uiso 1 1 calc R U . . .
H50C H 0.216550 0.502999 0.122308 0.064 Uiso 1 1 calc R U . . .
C51 C 0.432(3) 0.3112(10) -0.0074(18) 0.071(7) Uani 1 1 d . . . . .
H51A H 0.391209 0.270117 0.002829 0.106 Uiso 1 1 calc R U . . .
H51B H 0.524825 0.305223 -0.018326 0.106 Uiso 1 1 calc R U . . .
H51C H 0.378754 0.332396 -0.081546 0.106 Uiso 1 1 calc R U . . .
C52 C 0.6139(18) 0.3500(9) 0.4525(17) 0.053(5) Uani 1 1 d . . . . .
H52A H 0.689531 0.379766 0.466971 0.079 Uiso 1 1 calc R U . . .
H52B H 0.648277 0.307328 0.444885 0.079 Uiso 1 1 calc R U . . .
H52C H 0.567764 0.351569 0.523325 0.079 Uiso 1 1 calc R U . . .
C53 C 0.2621(13) 0.5307(6) 0.6563(12) 0.019(3) Uani 1 1 d . . . . .
H53 H 0.312199 0.563350 0.714043 0.023 Uiso 1 1 calc R U . . .
C54 C 0.2081(15) 0.4820(6) 0.7355(14) 0.025(3) Uani 1 1 d . . . . .
C55 C 0.1396(12) 0.5630(6) 0.5685(11) 0.018(3) Uani 1 1 d . . . . .
H55A H 0.089603 0.530902 0.510972 0.022 Uiso 1 1 calc R U . . .
H55B H 0.077678 0.579194 0.620759 0.022 Uiso 1 1 calc R U . . .
C56 C 0.1763(14) 0.6165(7) 0.4906(13) 0.026(3) Uani 1 1 d . . . . .
H56 H 0.247652 0.601582 0.446047 0.032 Uiso 1 1 calc R U . . .
C57 C 0.2304(19) 0.6730(7) 0.5709(17) 0.045(4) Uani 1 1 d . . . . .
H57A H 0.257221 0.705780 0.517476 0.067 Uiso 1 1 calc R U . . .
H57B H 0.309150 0.660366 0.635088 0.067 Uiso 1 1 calc R U . . .
H57C H 0.159860 0.689407 0.611895 0.067 Uiso 1 1 calc R U . . .
C58 C 0.052(2) 0.6349(10) 0.3929(16) 0.061(6) Uani 1 1 d . . . . .
H58A H 0.028679 0.601007 0.330992 0.091 Uiso 1 1 calc R U . . .
H58B H 0.070284 0.673533 0.350276 0.091 Uiso 1 1 calc R U . . .
H58C H -0.024386 0.642055 0.434367 0.091 Uiso 1 1 calc R U . . .

loop_
_atom_site_aniso_label
_atom_site_aniso_U_11
_atom_site_aniso_U_22
_atom_site_aniso_U_33
_atom_site_aniso_U_23
_atom_site_aniso_U_13
_atom_site_aniso_U_12
Ru1 0.0225(6) 0.0232(6) 0.0156(5) 0.0003(5) 0.0052(4) -0.0005(5)
Cl1 0.0240(18) 0.0274(18) 0.0241(17) 0.0025(14) 0.0048(14) 0.0028(14)
N1 0.023(6) 0.024(6) 0.014(5) 0.007(5) 0.004(5) 0.008(5)
N2 0.043(8) 0.016(6) 0.028(7) 0.001(5) 0.018(6) -0.002(6)
O1 0.043(6) 0.019(5) 0.016(5) -0.002(4) 0.009(4) 0.000(4)
O2 0.031(6) 0.030(5) 0.016(5) -0.004(4) 0.004(4) -0.002(5)
C1 0.017(4) 0.027(5) 0.018(4) -0.005(4) 0.008(3) -0.002(3)
C2 0.017(4) 0.027(5) 0.018(4) -0.005(4) 0.008(3) -0.002(3)
C3 0.017(4) 0.027(5) 0.018(4) -0.005(4) 0.008(3) -0.002(3)
C4 0.017(4) 0.027(5) 0.018(4) -0.005(4) 0.008(3) -0.002(3)
C5 0.017(4) 0.027(5) 0.018(4) -0.005(4) 0.008(3) -0.002(3)
C6 0.017(4) 0.027(5) 0.018(4) -0.005(4) 0.008(3) -0.002(3)
C1B 0.017(4) 0.027(5) 0.018(4) -0.005(4) 0.008(3) -0.002(3)
C2B 0.017(4) 0.027(5) 0.018(4) -0.005(4) 0.008(3) -0.002(3)
C3B 0.017(4) 0.027(5) 0.018(4) -0.005(4) 0.008(3) -0.002(3)
C4B 0.017(4) 0.027(5) 0.018(4) -0.005(4) 0.008(3) -0.002(3)
C5B 0.017(4) 0.027(5) 0.018(4) -0.005(4) 0.008(3) -0.002(3)
C6B 0.017(4) 0.027(5) 0.018(4) -0.005(4) 0.008(3) -0.002(3)
C11 0.031(8) 0.012(7) 0.021(7) 0.003(5) 0.013(6) 0.000(6)
C12 0.023(8) 0.025(7) 0.026(8) 0.000(6) 0.005(6) -0.003(6)
C13 0.058(11) 0.017(7) 0.028(8) 0.001(6) 0.019(8) -0.009(7)
C14 0.029(8) 0.025(8) 0.019(7) 0.000(6) 0.008(6) 0.001(6)
C15 0.031(9) 0.027(8) 0.030(8) 0.008(7) 0.017(7) -0.005(7)
C16 0.027(8) 0.044(10) 0.031(8) 0.008(7) 0.010(7) -0.017(7)
C17 0.052(10) 0.034(9) 0.025(8) 0.002(6) 0.012(7) -0.016(7)
C18 0.031(8) 0.029(8) 0.024(7) 0.002(6) 0.018(6) 0.007(6)
C19 0.018(6) 0.039(8) 0.023(6) 0.005(7) 0.007(5) -0.005(7)
C20 0.029(9) 0.054(12) 0.035(9) 0.010(8) 0.005(8) 0.002(8)
C21 0.064(12) 0.043(10) 0.030(9) -0.003(8) 0.013(8) -0.021(9)
C22 0.051(11) 0.049(11) 0.025(8) 0.005(7) 0.019(8) 0.013(8)
C23 0.105(17) 0.018(8) 0.057(12) 0.000(8) 0.060(12) 0.002(9)
C24 0.008(7) 0.036(9) 0.022(7) 0.003(6) -0.004(6) 0.004(6)
C25 0.050(11) 0.052(11) 0.067(13) 0.009(10) 0.026(10) 0.010(9)
C26 0.045(10) 0.067(15) 0.039(10) 0.020(10) -0.002(8) 0.028(10)
C27 0.069(16) 0.13(2) 0.041(12) 0.008(13) 0.003(11) -0.027(15)
C28 0.038(11) 0.045(12) 0.16(3) 0.015(17) -0.049(13) -0.010(11)
Ru2 0.0280(6) 0.0207(6) 0.0215(6) -0.0028(5) 0.0094(5) -0.0041(5)
Cl31 0.044(2) 0.0264(19) 0.0257(18) 0.0009(15) -0.0012(17) -0.0026(16)
N31 0.019(6) 0.024(6) 0.025(6) -0.007(5) 0.010(5) -0.009(5)
N32 0.022(6) 0.021(6) 0.022(6) 0.004(5) 0.015(5) -0.002(5)
O31 0.044(5) 0.031(4) 0.021(4) -0.005(3) 0.023(3) -0.009(4)
O32 0.044(5) 0.031(4) 0.021(4) -0.005(3) 0.023(3) -0.009(4)
C31 0.031(3) 0.032(3) 0.039(4) -0.010(3) 0.006(3) -0.011(3)
C32 0.031(3) 0.032(3) 0.039(4) -0.010(3) 0.006(3) -0.011(3)
C33 0.031(3) 0.032(3) 0.039(4) -0.010(3) 0.006(3) -0.011(3)
C34 0.031(3) 0.032(3) 0.039(4) -0.010(3) 0.006(3) -0.011(3)
C35 0.031(3) 0.032(3) 0.039(4) -0.010(3) 0.006(3) -0.011(3)
C36 0.031(3) 0.032(3) 0.039(4) -0.010(3) 0.006(3) -0.011(3)
C41 0.022(8) 0.024(8) 0.018(7) 0.008(6) -0.003(6) -0.003(6)
C42 0.025(8) 0.029(8) 0.025(8) 0.006(6) -0.002(6) -0.010(6)
C43 0.021(7) 0.030(8) 0.022(7) 0.000(6) 0.007(6) -0.006(6)
C44 0.015(7) 0.035(8) 0.015(7) 0.003(6) 0.008(6) -0.008(6)
C45 0.023(8) 0.045(10) 0.021(8) 0.005(7) 0.006(6) -0.007(7)
C46 0.027(8) 0.064(12) 0.008(6) 0.004(7) 0.006(6) -0.018(8)
C47 0.071(13) 0.051(11) 0.014(7) -0.009(7) 0.023(8) -0.032(10)
C48 0.055(11) 0.027(8) 0.036(9) -0.001(7) 0.027(8) 0.009(7)
C49 0.065(11) 0.030(9) 0.015(7) 0.007(6) 0.022(7) -0.005(7)
C50 0.050(11) 0.052(11) 0.024(8) 0.018(8) 0.005(8) 0.015(9)
C51 0.13(2) 0.057(13) 0.038(10) -0.022(9) 0.054(12) -0.032(13)
C52 0.039(10) 0.062(12) 0.052(11) -0.005(9) -0.002(9) 0.037(9)
C53 0.023(7) 0.016(6) 0.021(7) -0.002(5) 0.010(6) -0.001(5)
C54 0.032(9) 0.016(7) 0.030(8) 0.001(6) 0.014(7) 0.003(6)
C55 0.017(6) 0.017(6) 0.019(6) -0.004(5) 0.002(5) -0.001(5)
C56 0.032(7) 0.023(8) 0.024(7) 0.005(6) 0.005(6) 0.010(6)
C57 0.055(11) 0.023(8) 0.051(11) 0.012(8) 0.001(9) -0.006(8)
C58 0.068(12) 0.057(13) 0.042(10) 0.005(10) -0.025(9) 0.011(11)

loop_
_atom_type_symbol
_atom_type_description
_atom_type_scat_dispersion_real
_atom_type_scat_dispersion_imag
_atom_type_scat_source
C C 0.0033 0.0016 'International Tables Vol C Tables 4.2.6.8 and 6.1.1.4'
H H 0.0000 0.0000 'International Tables Vol C Tables 4.2.6.8 and 6.1.1.4'
Cl Cl 0.1484 0.1585 'International Tables Vol C Tables 4.2.6.8 and 6.1.1.4'
N N 0.0061 0.0033 'International Tables Vol C Tables 4.2.6.8 and 6.1.1.4'
O O 0.0106 0.0060 'International Tables Vol C Tables 4.2.6.8 and 6.1.1.4'
Ru Ru -1.2594 0.8363 'International Tables Vol C Tables 4.2.6.8 and 6.1.1.4'

loop_
_geom_angle_atom_site_label_1
_geom_angle_atom_site_label_2
_geom_angle_atom_site_label_3
_geom_angle
_geom_angle_site_symmetry_1
_geom_angle_site_symmetry_3
_geom_angle_publ_flag
C11 Ru1 O1 85.1(5) . . ?
C11 Ru1 C6 104.5(7) . . ?
O1 Ru1 C6 108.6(7) . . ?
C11 Ru1 C5 135.8(8) . . ?
O1 Ru1 C5 88.4(5) . . ?
C6 Ru1 C5 37.9(3) . . ?
C11 Ru1 C1 93.7(6) . . ?
O1 Ru1 C1 144.8(8) . . ?
C6 Ru1 C1 37.8(3) . . ?
C5 Ru1 C1 68.2(4) . . ?
C11 Ru1 C6B 92.7(6) . . ?
O1 Ru1 C6B 126.7(8) . . ?
C11 Ru1 C1B 99.2(6) . . ?
O1 Ru1 C1B 163.3(7) . . ?
C6B Ru1 C1B 37.5(3) . . ?
C11 Ru1 C4 172.5(6) . . ?
O1 Ru1 C4 97.3(6) . . ?
C6 Ru1 C4 68.0(4) . . ?
C5 Ru1 C4 37.6(3) . . ?
C1 Ru1 C4 80.2(4) . . ?
C11 Ru1 C2 110.1(7) . . ?
O1 Ru1 C2 164.8(6) . . ?
C6 Ru1 C2 67.9(4) . . ?
C5 Ru1 C2 80.2(4) . . ?
C1 Ru1 C2 37.5(3) . . ?
C4 Ru1 C2 67.5(4) . . ?
C11 Ru1 C3 143.5(8) . . ?
O1 Ru1 C3 128.4(7) . . ?
C6 Ru1 C3 80.2(4) . . ?
C5 Ru1 C3 67.7(4) . . ?
C1 Ru1 C3 67.6(4) . . ?
C4 Ru1 C3 37.4(3) . . ?
C2 Ru1 C3 37.3(3) . . ?
C11 Ru1 C5B 113.9(7) . . ?
O1 Ru1 C5B 96.5(6) . . ?
C6B Ru1 C5B 37.2(3) . . ?
C1B Ru1 C5B 67.0(4) . . ?
C11 Ru1 C2B 128.6(7) . . ?
O1 Ru1 C2B 145.3(7) . . ?
C6B Ru1 C2B 66.9(4) . . ?
C1B Ru1 C2B 37.1(3) . . ?
C5B Ru1 C2B 78.3(4) . . ?
C11 N1 C12 111.3(12) . . ?
C11 N1 C14 125.6(11) . . ?
C12 N1 C14 120.2(11) . . ?
C11 N2 C13 110.9(12) . . ?
C11 N2 C23 120.1(13) . . ?
C13 N2 C23 127.7(13) . . ?
C24 O1 Ru1 129.2(9) . . ?
C2 C1 C6 120.0 . . ?
C2 C1 Ru1 71.9(6) . . ?
C6 C1 Ru1 70.6(6) . . ?
C2 C1 H1 120.0 . . ?
C6 C1 H1 120.0 . . ?
Ru1 C1 H1 129.9 . . ?
C1 C2 C3 120.0 . . ?
C1 C2 Ru1 70.5(5) . . ?
C3 C2 Ru1 71.6(5) . . ?
C1 C2 H2 120.0 . . ?
C3 C2 H2 120.0 . . ?
Ru1 C2 H2 130.5 . . ?
C4 C3 C2 120.0 . . ?
C4 C3 Ru1 70.9(6) . . ?
C2 C3 Ru1 71.1(5) . . ?
C4 C3 H3 120.0 . . ?
C2 C3 H3 120.0 . . ?
Ru1 C3 H3 130.7 . . ?
C3 C4 C5 120.0 . . ?
C3 C4 Ru1 71.8(6) . . ?
C5 C4 Ru1 70.5(6) . . ?
C3 C4 H4 120.0 . . ?
C5 C4 H4 120.0 . . ?
Ru1 C4 H4 130.3 . . ?
C6 C5 C4 120.0 . . ?
C6 C5 Ru1 70.8(5) . . ?
C4 C5 Ru1 71.9(6) . . ?
C6 C5 H5 120.0 . . ?
C4 C5 H5 120.0 . . ?
Ru1 C5 H5 129.7 . . ?
C5 C6 C1 120.0 . . ?
C5 C6 Ru1 71.3(6) . . ?
C1 C6 Ru1 71.6(6) . . ?
C5 C6 H6 120.0 . . ?
C1 C6 H6 120.0 . . ?
Ru1 C6 H6 129.5 . . ?
C2B C1B C6B 120.0 . . ?
C2B C1B Ru1 73.1(6) . . ?
C6B C1B Ru1 71.1(6) . . ?
C2B C1B H1B 120.0 . . ?
C6B C1B H1B 120.0 . . ?
Ru1 C1B H1B 128.0 . . ?
C3B C2B C1B 120.0 . . ?
C3B C2B Ru1 73.2(6) . . ?
C1B C2B Ru1 69.8(6) . . ?
C3B C2B H2B 120.0 . . ?
C1B C2B H2B 120.0 . . ?
Ru1 C2B H2B 129.3 . . ?
C2B C3B C4B 120.0 . . ?
C2B C3B Ru1 70.4(6) . . ?
C4B C3B Ru1 71.8(6) . . ?
C2B C3B H3B 120.0 . . ?
C4B C3B H3B 120.0 . . ?
Ru1 C3B H3B 130.5 . . ?
C5B C4B C3B 120.0 . . ?
C5B C4B Ru1 70.1(6) . . ?
C3B C4B Ru1 72.1(5) . . ?
C5B C4B H4B 120.0 . . ?
C3B C4B H4B 120.0 . . ?
Ru1 C4B H4B 130.3 . . ?
C4B C5B C6B 120.0 . . ?
C4B C5B Ru1 73.3(6) . . ?
C6B C5B Ru1 69.9(6) . . ?
C4B C5B H5B 120.0 . . ?
C6B C5B H5B 120.0 . . ?
Ru1 C5B H5B 129.0 . . ?
C5B C6B C1B 120.0 . . ?
C5B C6B Ru1 72.9(6) . . ?
C1B C6B Ru1 71.4(6) . . ?
C5B C6B H6B 120.0 . . ?
C1B C6B H6B 120.0 . . ?
Ru1 C6B H6B 127.8 . . ?
N2 C11 N1 104.3(12) . . ?
N2 C11 Ru1 121.6(10) . . ?
N1 C11 Ru1 133.0(10) . . ?
C13 C12 N1 105.8(13) . . ?
C13 C12 H12 127.1 . . ?
N1 C12 H12 127.1 . . ?
C12 C13 N2 107.5(13) . . ?
C12 C13 H13 126.2 . . ?
N2 C13 H13 126.2 . . ?
C15 C14 C19 120.0 . . ?
C15 C14 N1 118.3(7) . . ?
C19 C14 N1 121.7(7) . . ?
C16 C15 C14 120.0 . . ?
C16 C15 C20 118.2(9) . . ?
C14 C15 C20 120.7(9) . . ?
C17 C16 C15 120.0 . . ?
C17 C16 H16 120.0 . . ?
C15 C16 H16 120.0 . . ?
C16 C17 C18 120.0 . . ?
C16 C17 C21 118.3(10) . . ?
C18 C17 C21 121.7(10) . . ?
C19 C18 C17 120.0 . . ?
C19 C18 H18 120.0 . . ?
C17 C18 H18 120.0 . . ?
C18 C19 C14 120.0 . . ?
C18 C19 C22 119.6(8) . . ?
C14 C19 C22 120.3(8) . . ?
C15 C20 H20A 109.5 . . ?
C15 C20 H20B 109.5 . . ?
H20A C20 H20B 109.5 . . ?
C15 C20 H20C 109.5 . . ?
H20A C20 H20C 109.5 . . ?
H20B C20 H20C 109.5 . . ?
C17 C21 H21A 109.5 . . ?
C17 C21 H21B 109.5 . . ?
H21A C21 H21B 109.5 . . ?
C17 C21 H21C 109.5 . . ?
H21A C21 H21C 109.5 . . ?
H21B C21 H21C 109.5 . . ?
C19 C22 H22A 109.5 . . ?
C19 C22 H22B 109.5 . . ?
H22A C22 H22B 109.5 . . ?
C19 C22 H22C 109.5 . . ?
H22A C22 H22C 109.5 . . ?
H22B C22 H22C 109.5 . . ?
C25 C23 N2 114.7(15) . . ?
C25 C23 C24 118.0(15) . . ?
N2 C23 C24 106.0(13) . . ?
C25 C23 H23 105.7 . . ?
N2 C23 H23 105.7 . . ?
C24 C23 H23 105.7 . . ?
O2 C24 O1 124.6(14) . . ?
O2 C24 C23 119.5(14) . . ?
O1 C24 C23 115.7(12) . . ?
C23 C25 C26 113.7(17) . . ?
C23 C25 H25A 108.8 . . ?
C26 C25 H25A 108.8 . . ?
C23 C25 H25B 108.8 . . ?
C26 C25 H25B 108.8 . . ?
H25A C25 H25B 107.7 . . ?
C27 C26 C28 109.3(17) . . ?
C27 C26 C25 105.8(16) . . ?
C28 C26 C25 117.6(19) . . ?
C27 C26 H26 107.9 . . ?
C28 C26 H26 107.9 . . ?
C25 C26 H26 107.9 . . ?
C26 C27 H27A 109.5 . . ?
C26 C27 H27B 109.5 . . ?
H27A C27 H27B 109.5 . . ?
C26 C27 H27C 109.5 . . ?
H27A C27 H27C 109.5 . . ?
H27B C27 H27C 109.5 . . ?
C26 C28 H28A 109.5 . . ?
C26 C28 H28B 109.5 . . ?
H28A C28 H28B 109.5 . . ?
C26 C28 H28C 109.5 . . ?
H28A C28 H28C 109.5 . . ?
H28B C28 H28C 109.5 . . ?
O31 Ru2 C41 87.5(5) . . ?
O31 Ru2 C31 119.9(4) . . ?
C41 Ru2 C31 98.1(4) . . ?
O31 Ru2 C32 91.7(4) . . ?
C41 Ru2 C32 124.1(5) . . ?
C31 Ru2 C32 37.68(14) . . ?
O31 Ru2 C36 157.5(4) . . ?
C41 Ru2 C36 96.7(5) . . ?
C31 Ru2 C36 37.67(14) . . ?
C32 Ru2 C36 67.7(2) . . ?
O31 Ru2 C33 89.6(4) . . ?
C41 Ru2 C33 161.1(5) . . ?
C31 Ru2 C33 67.4(2) . . ?
C32 Ru2 C33 37.23(14) . . ?
C36 Ru2 C33 79.34(19) . . ?
O31 Ru2 C35 151.0(4) . . ?
C41 Ru2 C35 120.5(5) . . ?
C31 Ru2 C35 67.4(2) . . ?
C32 Ru2 C35 79.34(19) . . ?
C36 Ru2 C35 37.20(14) . . ?
C33 Ru2 C35 66.5(2) . . ?
O31 Ru2 C34 114.4(4) . . ?
C41 Ru2 C34 156.3(5) . . ?
C31 Ru2 C34 79.33(19) . . ?
C32 Ru2 C34 66.8(2) . . ?
C36 Ru2 C34 66.8(2) . . ?
C33 Ru2 C34 36.80(14) . . ?
C35 Ru2 C34 36.78(13) . . ?
O31 Ru2 Cl31 81.9(3) . . ?
C41 Ru2 Cl31 83.5(4) . . ?
C31 Ru2 Cl31 158.1(3) . . ?
C32 Ru2 Cl31 151.4(3) . . ?
C36 Ru2 Cl31 120.4(3) . . ?
C33 Ru2 Cl31 114.5(3) . . ?
C35 Ru2 Cl31 92.9(2) . . ?
C34 Ru2 Cl31 90.4(2) . . ?
C41 N31 C42 109.7(12) . . ?
C41 N31 C44 127.8(11) . . ?
C42 N31 C44 121.3(11) . . ?
C41 N32 C43 109.6(12) . . ?
C41 N32 C53 127.1(12) . . ?
C43 N32 C53 122.0(11) . . ?
C54 O31 Ru2 133.0(9) . . ?
C32 C31 C36 120.0 . . ?
C32 C31 Ru2 71.8(3) . . ?
C36 C31 Ru2 71.9(3) . . ?
C32 C31 H31 120.0 . . ?
C36 C31 H31 120.0 . . ?
Ru2 C31 H31 128.6 . . ?
C31 C32 C33 120.0 . . ?
C31 C32 Ru2 70.5(3) . . ?
C33 C32 Ru2 72.7(3) . . ?
C31 C32 H32 120.0 . . ?
C33 C32 H32 120.0 . . ?
Ru2 C32 H32 129.1 . . ?
C34 C33 C32 120.0 . . ?
C34 C33 Ru2 72.3(3) . . ?
C32 C33 Ru2 70.1(3) . . ?
C34 C33 H33 120.0 . . ?
C32 C33 H33 120.0 . . ?
Ru2 C33 H33 130.2 . . ?
C33 C34 C35 120.0 . . ?
C33 C34 Ru2 70.9(3) . . ?
C35 C34 Ru2 71.0(3) . . ?
C33 C34 H34 120.0 . . ?
C35 C34 H34 120.0 . . ?
Ru2 C34 H34 130.7 . . ?
C36 C35 C34 120.0 . . ?
C36 C35 Ru2 70.1(3) . . ?
C34 C35 Ru2 72.2(3) . . ?
C36 C35 H35 120.0 . . ?
C34 C35 H35 120.0 . . ?
Ru2 C35 H35 130.2 . . ?
C35 C36 C31 120.0 . . ?
C35 C36 Ru2 72.7(3) . . ?
C31 C36 Ru2 70.5(3) . . ?
C35 C36 H36 120.0 . . ?
C31 C36 H36 120.0 . . ?
Ru2 C36 H36 129.2 . . ?
N31 C41 N32 105.9(12) . . ?
N31 C41 Ru2 130.0(11) . . ?
N32 C41 Ru2 122.0(10) . . ?
C43 C42 N31 107.1(13) . . ?
C43 C42 H42 126.5 . . ?
N31 C42 H42 126.5 . . ?
C42 C43 N32 107.8(13) . . ?
C42 C43 H43 126.1 . . ?
N32 C43 H43 126.1 . . ?
C45 C44 C49 120.0 . . ?
C45 C44 N31 118.5(7) . . ?
C49 C44 N31 121.3(8) . . ?
C44 C45 C46 120.0 . . ?
C44 C45 C50 120.7(9) . . ?
C46 C45 C50 119.2(9) . . ?
C47 C46 C45 120.0 . . ?
C47 C46 H46 120.0 . . ?
C45 C46 H46 120.0 . . ?
C46 C47 C48 120.0 . . ?
C46 C47 C51 121.6(12) . . ?
C48 C47 C51 118.4(12) . . ?
C49 C48 C47 120.0 . . ?
C49 C48 H48 120.0 . . ?
C47 C48 H48 120.0 . . ?
C48 C49 C44 120.0 . . ?
C48 C49 C52 119.6(9) . . ?
C44 C49 C52 120.1(9) . . ?
C45 C50 H50A 109.5 . . ?
C45 C50 H50B 109.5 . . ?
H50A C50 H50B 109.5 . . ?
C45 C50 H50C 109.5 . . ?
H50A C50 H50C 109.5 . . ?
H50B C50 H50C 109.5 . . ?
C47 C51 H51A 109.5 . . ?
C47 C51 H51B 109.5 . . ?
H51A C51 H51B 109.5 . . ?
C47 C51 H51C 109.5 . . ?
H51A C51 H51C 109.5 . . ?
H51B C51 H51C 109.5 . . ?
C49 C52 H52A 109.5 . . ?
C49 C52 H52B 109.5 . . ?
H52A C52 H52B 109.5 . . ?
C49 C52 H52C 109.5 . . ?
H52A C52 H52C 109.5 . . ?
H52B C52 H52C 109.5 . . ?
N32 C53 C54 113.2(11) . . ?
N32 C53 C55 110.6(10) . . ?
C54 C53 C55 108.4(11) . . ?
N32 C53 H53 108.2 . . ?
C54 C53 H53 108.2 . . ?
C55 C53 H53 108.2 . . ?
O32 C54 O31 122.1(13) . . ?
O32 C54 C53 117.7(12) . . ?
O31 C54 C53 119.9(13) . . ?
C56 C55 C53 114.8(11) . . ?
C56 C55 H55A 108.6 . . ?
C53 C55 H55A 108.6 . . ?
C56 C55 H55B 108.6 . . ?
C53 C55 H55B 108.6 . . ?
H55A C55 H55B 107.5 . . ?
C55 C56 C57 112.1(12) . . ?
C55 C56 C58 108.7(14) . . ?
C57 C56 C58 110.1(14) . . ?
C55 C56 H56 108.6 . . ?
C57 C56 H56 108.6 . . ?
C58 C56 H56 108.6 . . ?
C56 C57 H57A 109.5 . . ?
C56 C57 H57B 109.5 . . ?
H57A C57 H57B 109.5 . . ?
C56 C57 H57C 109.5 . . ?
H57A C57 H57C 109.5 . . ?
H57B C57 H57C 109.5 . . ?
C56 C58 H58A 109.5 . . ?
C56 C58 H58B 109.5 . . ?
H58A C58 H58B 109.5 . . ?
C56 C58 H58C 109.5 . . ?
H58A C58 H58C 109.5 . . ?
H58B C58 H58C 109.5 . . ?

loop_
_geom_bond_atom_site_label_1
_geom_bond_atom_site_label_2
_geom_bond_distance
_geom_bond_site_symmetry_2
_geom_bond_publ_flag
Ru1 C11 2.044(14) . ?
Ru1 O1 2.113(9) . ?
Ru1 C6 2.139(16) . ?
Ru1 C5 2.145(17) . ?
Ru1 C1 2.151(16) . ?
Ru1 C6B 2.159(16) . ?
Ru1 C1B 2.164(17) . ?
Ru1 C4 2.164(17) . ?
Ru1 C2 2.169(16) . ?
Ru1 C3 2.175(16) . ?
Ru1 C5B 2.197(17) . ?
Ru1 C2B 2.205(16) . ?
N1 C11 1.365(18) . ?
N1 C12 1.371(18) . ?
N1 C14 1.431(13) . ?
N2 C11 1.354(18) . ?
N2 C13 1.362(19) . ?
N2 C23 1.51(2) . ?
O1 C24 1.264(17) . ?
O2 C24 1.222(17) . ?
C1 C2 1.3900 . ?
C1 C6 1.3900 . ?
C1 H1 0.9500 . ?
C2 C3 1.3900 . ?
C2 H2 0.9500 . ?
C3 C4 1.3900 . ?
C3 H3 0.9500 . ?
C4 C5 1.3900 . ?
C4 H4 0.9500 . ?
C5 C6 1.3900 . ?
C5 H5 0.9500 . ?
C6 H6 0.9500 . ?
C1B C2B 1.3900 . ?
C1B C6B 1.3900 . ?
C1B H1B 0.9500 . ?
C2B C3B 1.3900 . ?
C2B H2B 0.9500 . ?
C3B C4B 1.3900 . ?
C3B H3B 0.9500 . ?
C4B C5B 1.3900 . ?
C4B H4B 0.9500 . ?
C5B C6B 1.3900 . ?
C5B H5B 0.9500 . ?
C6B H6B 0.9500 . ?
C12 C13 1.36(2) . ?
C12 H12 0.9500 . ?
C13 H13 0.9500 . ?
C14 C15 1.3900 . ?
C14 C19 1.3900 . ?
C15 C16 1.3900 . ?
C15 C20 1.530(18) . ?
C16 C17 1.3900 . ?
C16 H16 0.9500 . ?
C17 C18 1.3900 . ?
C17 C21 1.485(17) . ?
C18 C19 1.3900 . ?
C18 H18 0.9500 . ?
C19 C22 1.533(16) . ?
C20 H20A 0.9800 . ?
C20 H20B 0.9800 . ?
C20 H20C 0.9800 . ?
C21 H21A 0.9800 . ?
C21 H21B 0.9800 . ?
C21 H21C 0.9800 . ?
C22 H22A 0.9800 . ?
C22 H22B 0.9800 . ?
C22 H22C 0.9800 . ?
C23 C25 1.44(2) . ?
C23 C24 1.56(2) . ?
C23 H23 1.0000 . ?
C25 C26 1.57(2) . ?
C25 H25A 0.9900 . ?
C25 H25B 0.9900 . ?
C26 C27 1.47(3) . ?
C26 C28 1.54(2) . ?
C26 H26 1.0000 . ?
C27 H27A 0.9800 . ?
C27 H27B 0.9800 . ?
C27 H27C 0.9800 . ?
C28 H28A 0.9800 . ?
C28 H28B 0.9800 . ?
C28 H28C 0.9800 . ?
Ru2 O31 2.075(9) . ?
Ru2 C41 2.078(15) . ?
Ru2 C31 2.144(9) . ?
Ru2 C32 2.160(9) . ?
Ru2 C36 2.162(9) . ?
Ru2 C33 2.193(9) . ?
Ru2 C35 2.195(9) . ?
Ru2 C34 2.211(9) . ?
Ru2 Cl31 2.397(4) . ?
N31 C41 1.338(18) . ?
N31 C42 1.393(17) . ?
N31 C44 1.424(12) . ?
N32 C41 1.353(18) . ?
N32 C43 1.378(17) . ?
N32 C53 1.462(17) . ?
O31 C54 1.281(17) . ?
O32 C54 1.244(17) . ?
C31 C32 1.3900 . ?
C31 C36 1.3900 . ?
C31 H31 0.9500 . ?
C32 C33 1.3900 . ?
C32 H32 0.9500 . ?
C33 C34 1.3900 . ?
C33 H33 0.9500 . ?
C34 C35 1.3900 . ?
C34 H34 0.9500 . ?
C35 C36 1.3900 . ?
C35 H35 0.9500 . ?
C36 H36 0.9500 . ?
C42 C43 1.32(2) . ?
C42 H42 0.9500 . ?
C43 H43 0.9500 . ?
C44 C45 1.3900 . ?
C44 C49 1.3900 . ?
C45 C46 1.3900 . ?
C45 C50 1.492(19) . ?
C46 C47 1.3900 . ?
C46 H46 0.9500 . ?
C47 C48 1.3900 . ?
C47 C51 1.536(18) . ?
C48 C49 1.3900 . ?
C48 H48 0.9500 . ?
C49 C52 1.515(17) . ?
C50 H50A 0.9800 . ?
C50 H50B 0.9800 . ?
C50 H50C 0.9800 . ?
C51 H51A 0.9800 . ?
C51 H51B 0.9800 . ?
C51 H51C 0.9800 . ?
C52 H52A 0.9800 . ?
C52 H52B 0.9800 . ?
C52 H52C 0.9800 . ?
C53 C54 1.518(19) . ?
C53 C55 1.556(17) . ?
C53 H53 1.0000 . ?
C55 C56 1.508(19) . ?
C55 H55A 0.9900 . ?
C55 H55B 0.9900 . ?
C56 C57 1.52(2) . ?
C56 C58 1.52(2) . ?
C56 H56 1.0000 . ?
C57 H57A 0.9800 . ?
C57 H57B 0.9800 . ?
C57 H57C 0.9800 . ?
C58 H58A 0.9800 . ?
C58 H58B 0.9800 . ?
C58 H58C 0.9800 . ?

loop_
_geom_torsion_atom_site_label_1
_geom_torsion_atom_site_label_2
_geom_torsion_atom_site_label_3
_geom_torsion_atom_site_label_4
_geom_torsion
_geom_torsion_site_symmetry_1
_geom_torsion_site_symmetry_2
_geom_torsion_site_symmetry_3
_geom_torsion_site_symmetry_4
_geom_torsion_publ_flag
C6 C1 C2 C3 0.0 . . . . ?
Ru1 C1 C2 C3 -53.8(5) . . . . ?
C6 C1 C2 Ru1 53.8(5) . . . . ?
C1 C2 C3 C4 0.0 . . . . ?
Ru1 C2 C3 C4 -53.3(5) . . . . ?
C1 C2 C3 Ru1 53.3(5) . . . . ?
C2 C3 C4 C5 0.0 . . . . ?
Ru1 C3 C4 C5 -53.4(5) . . . . ?
C2 C3 C4 Ru1 53.4(5) . . . . ?
C3 C4 C5 C6 0.0 . . . . ?
Ru1 C4 C5 C6 -54.0(5) . . . . ?
C3 C4 C5 Ru1 54.0(5) . . . . ?
C4 C5 C6 C1 0.0 . . . . ?
Ru1 C5 C6 C1 -54.5(5) . . . . ?
C4 C5 C6 Ru1 54.5(5) . . . . ?
C2 C1 C6 C5 0.0 . . . . ?
Ru1 C1 C6 C5 54.4(5) . . . . ?
C2 C1 C6 Ru1 -54.4(5) . . . . ?
C6B C1B C2B C3B 0.0 . . . . ?
Ru1 C1B C2B C3B -55.5(5) . . . . ?
C6B C1B C2B Ru1 55.5(5) . . . . ?
C1B C2B C3B C4B 0.0 . . . . ?
Ru1 C2B C3B C4B -53.9(5) . . . . ?
C1B C2B C3B Ru1 53.9(5) . . . . ?
C2B C3B C4B C5B 0.0 . . . . ?
Ru1 C3B C4B C5B -53.2(5) . . . . ?
C2B C3B C4B Ru1 53.2(5) . . . . ?
C3B C4B C5B C6B 0.0 . . . . ?
Ru1 C4B C5B C6B -54.1(5) . . . . ?
C3B C4B C5B Ru1 54.1(5) . . . . ?
C4B C5B C6B C1B 0.0 . . . . ?
Ru1 C5B C6B C1B -55.7(5) . . . . ?
C4B C5B C6B Ru1 55.7(5) . . . . ?
C2B C1B C6B C5B 0.0 . . . . ?
Ru1 C1B C6B C5B 56.4(5) . . . . ?
C2B C1B C6B Ru1 -56.4(5) . . . . ?
C13 N2 C11 N1 3.9(16) . . . . ?
C23 N2 C11 N1 -164.4(13) . . . . ?
C13 N2 C11 Ru1 -165.8(10) . . . . ?
C23 N2 C11 Ru1 25.9(18) . . . . ?
C12 N1 C11 N2 -3.3(15) . . . . ?
C14 N1 C11 N2 157.3(11) . . . . ?
C12 N1 C11 Ru1 164.6(11) . . . . ?
C14 N1 C11 Ru1 -34.7(19) . . . . ?
C11 N1 C12 C13 1.5(16) . . . . ?
C14 N1 C12 C13 -160.3(11) . . . . ?
N1 C12 C13 N2 1.0(16) . . . . ?
C11 N2 C13 C12 -3.1(17) . . . . ?
C23 N2 C13 C12 164.1(15) . . . . ?
C11 N1 C14 C15 -71.2(13) . . . . ?
C12 N1 C14 C15 87.8(12) . . . . ?
C11 N1 C14 C19 109.8(12) . . . . ?
C12 N1 C14 C19 -91.2(12) . . . . ?
C19 C14 C15 C16 0.0 . . . . ?
N1 C14 C15 C16 -179.0(10) . . . . ?
C19 C14 C15 C20 168.1(11) . . . . ?
N1 C14 C15 C20 -10.9(12) . . . . ?
C14 C15 C16 C17 0.0 . . . . ?
C20 C15 C16 C17 -168.4(11) . . . . ?
C15 C16 C17 C18 0.0 . . . . ?
C15 C16 C17 C21 179.0(11) . . . . ?
C16 C17 C18 C19 0.0 . . . . ?
C21 C17 C18 C19 -179.0(12) . . . . ?
C17 C18 C19 C14 0.0 . . . . ?
C17 C18 C19 C22 176.8(11) . . . . ?
C15 C14 C19 C18 0.0 . . . . ?
N1 C14 C19 C18 179.0(10) . . . . ?
C15 C14 C19 C22 -176.7(11) . . . . ?
N1 C14 C19 C22 2.2(12) . . . . ?
C11 N2 C23 C25 156.9(16) . . . . ?
C13 N2 C23 C25 -9(3) . . . . ?
C11 N2 C23 C24 -71.0(18) . . . . ?
C13 N2 C23 C24 122.8(15) . . . . ?
Ru1 O1 C24 O2 -173.6(10) . . . . ?
Ru1 O1 C24 C23 1.0(19) . . . . ?
C25 C23 C24 O2 -1(3) . . . . ?
N2 C23 C24 O2 -131.2(14) . . . . ?
C25 C23 C24 O1 -176.0(17) . . . . ?
N2 C23 C24 O1 53.8(19) . . . . ?
N2 C23 C25 C26 -65(2) . . . . ?
C24 C23 C25 C26 168.9(16) . . . . ?
C23 C25 C26 C27 169.0(18) . . . . ?
C23 C25 C26 C28 -69(2) . . . . ?
C36 C31 C32 C33 0.0 . . . . ?
Ru2 C31 C32 C33 -55.4(3) . . . . ?
C36 C31 C32 Ru2 55.4(3) . . . . ?
C31 C32 C33 C34 0.0 . . . . ?
Ru2 C32 C33 C34 -54.3(3) . . . . ?
C31 C32 C33 Ru2 54.3(3) . . . . ?
C32 C33 C34 C35 0.0 . . . . ?
Ru2 C33 C34 C35 -53.3(3) . . . . ?
C32 C33 C34 Ru2 53.3(3) . . . . ?
C33 C34 C35 C36 0.0 . . . . ?
Ru2 C34 C35 C36 -53.3(3) . . . . ?
C33 C34 C35 Ru2 53.3(3) . . . . ?
C34 C35 C36 C31 0.0 . . . . ?
Ru2 C35 C36 C31 -54.3(3) . . . . ?
C34 C35 C36 Ru2 54.3(3) . . . . ?
C32 C31 C36 C35 0.0 . . . . ?
Ru2 C31 C36 C35 55.3(3) . . . . ?
C32 C31 C36 Ru2 -55.3(3) . . . . ?
C42 N31 C41 N32 0.6(15) . . . . ?
C44 N31 C41 N32 -166.8(11) . . . . ?
C42 N31 C41 Ru2 -162.6(10) . . . . ?
C44 N31 C41 Ru2 30(2) . . . . ?
C43 N32 C41 N31 0.0(15) . . . . ?
C53 N32 C41 N31 166.9(12) . . . . ?
C43 N32 C41 Ru2 164.8(9) . . . . ?
C53 N32 C41 Ru2 -28.3(18) . . . . ?
C41 N31 C42 C43 -1.0(16) . . . . ?
C44 N31 C42 C43 167.4(11) . . . . ?
N31 C42 C43 N32 0.9(16) . . . . ?
C41 N32 C43 C42 -0.6(16) . . . . ?
C53 N32 C43 C42 -168.3(12) . . . . ?
C41 N31 C44 C45 75.7(15) . . . . ?
C42 N31 C44 C45 -90.5(13) . . . . ?
C41 N31 C44 C49 -100.1(14) . . . . ?
C42 N31 C44 C49 93.8(13) . . . . ?
C49 C44 C45 C46 0.0 . . . . ?
N31 C44 C45 C46 -175.8(10) . . . . ?
C49 C44 C45 C50 -176.8(12) . . . . ?
N31 C44 C45 C50 7.3(13) . . . . ?
C44 C45 C46 C47 0.0 . . . . ?
C50 C45 C46 C47 176.9(12) . . . . ?
C45 C46 C47 C48 0.0 . . . . ?
C45 C46 C47 C51 179.3(13) . . . . ?
C46 C47 C48 C49 0.0 . . . . ?
C51 C47 C48 C49 -179.3(12) . . . . ?
C47 C48 C49 C44 0.0 . . . . ?
C47 C48 C49 C52 -173.5(13) . . . . ?
C45 C44 C49 C48 0.0 . . . . ?
N31 C44 C49 C48 175.7(10) . . . . ?
C45 C44 C49 C52 173.5(13) . . . . ?
N31 C44 C49 C52 -10.8(14) . . . . ?
C41 N32 C53 C54 52.6(18) . . . . ?
C43 N32 C53 C54 -142.0(13) . . . . ?
C41 N32 C53 C55 -69.2(16) . . . . ?
C43 N32 C53 C55 96.2(14) . . . . ?
Ru2 O31 C54 O32 -178.7(10) . . . . ?
Ru2 O31 C54 C53 7(2) . . . . ?
N32 C53 C54 O32 146.5(13) . . . . ?
C55 C53 C54 O32 -90.5(15) . . . . ?
N32 C53 C54 O31 -38.7(18) . . . . ?
C55 C53 C54 O31 84.4(16) . . . . ?
N32 C53 C55 C56 -60.1(14) . . . . ?
C54 C53 C55 C56 175.3(11) . . . . ?
C53 C55 C56 C57 -68.7(15) . . . . ?
C53 C55 C56 C58 169.3(12) . . . . ?
